data_4038184
loop_
_publ_author_name
'Chao, Tung'
'Su, Zhe-Hong'
'Yen, Ko-Wang'
'Wu, Ming-Jung'
'Chu, Jean-Ho'

_publ_section_title
;
 Synthesis of Dibenzosuberones Bearing an Isoxazole Group via
 Palladium-Catalyzed Intramolecular C-H/C-Br Bond Cross-Coupling of
 Ortho-Aroylated 3,5-Diarylisoxazoles.
;
_journal_name_full 'The Journal of organic chemistry'
_journal_paper_doi 10.1021/acs.joc.0c00346
_journal_year 2020
_chemical_formula_moiety 'C22 H14 Br N O2'
_chemical_formula_sum 'C22 H14 Br N O2'
_chemical_formula_weight 404.25
_space_group_IT_number 14
_space_group_name_Hall '-P 2ybc'
_space_group_name_H-M_alt 'P 1 21/c 1'
_symmetry_cell_setting monoclinic
_symmetry_space_group_name_H-M 'P 1 21/c 1'
_atom_sites_solution_hydrogens geom
_atom_sites_solution_primary direct
_atom_sites_solution_secondary difmap
_audit_creation_method SHELXL-97
_cell_angle_alpha 90.00
_cell_angle_beta 94.924(2)
_cell_angle_gamma 90.00
_cell_formula_units_Z 4
_cell_length_a 9.1791(5)
_cell_length_b 11.6560(5)
_cell_length_c 16.4137(9)
_cell_measurement_reflns_used 9812
_cell_measurement_temperature 200(2)
_cell_measurement_theta_max 25.021
_cell_measurement_theta_min 2.831
_cell_volume 1749.65(15)
_computing_molecular_graphics 'Ortep-3 for Windows (Farrugia, 1997)'
_computing_publication_material 'WinGX publication routines (Farrugia, 2005)'
_computing_structure_refinement 'SHELXL-2014/7 (Sheldrick, 2014)'
_computing_structure_solution 'SHELXL-2014/7 (Sheldrick, 2014)'
_diffrn_ambient_temperature 200(2)
_diffrn_measured_fraction_theta_full 0.980
_diffrn_measured_fraction_theta_max 0.980
_diffrn_measurement_device_type 'D8 Venture'
_diffrn_radiation_monochromator graphite
_diffrn_radiation_source 'fine-focus sealed tube'
_diffrn_radiation_type MoK\a
_diffrn_radiation_wavelength 0.71073
_diffrn_reflns_av_R_equivalents 0.0300
_diffrn_reflns_av_sigmaI/netI 0.0136
_diffrn_reflns_limit_h_max 10
_diffrn_reflns_limit_h_min -10
_diffrn_reflns_limit_k_max 13
_diffrn_reflns_limit_k_min -13
_diffrn_reflns_limit_l_max 19
_diffrn_reflns_limit_l_min -19
_diffrn_reflns_number 33343
_diffrn_reflns_theta_full 25.03
_diffrn_reflns_theta_max 25.03
_diffrn_reflns_theta_min 2.23
_exptl_absorpt_coefficient_mu 2.365
_exptl_absorpt_correction_T_max 0.6892
_exptl_absorpt_correction_T_min 0.4590
_exptl_absorpt_correction_type multi-scan
_exptl_absorpt_process_details SADABS
_exptl_crystal_colour colorless
_exptl_crystal_density_diffrn 1.535
_exptl_crystal_density_method 'not measured'
_exptl_crystal_description prism
_exptl_crystal_F_000 816
_exptl_crystal_size_max 0.39
_exptl_crystal_size_mid 0.21
_exptl_crystal_size_min 0.17
_refine_diff_density_max 0.243
_refine_diff_density_min -0.311
_refine_diff_density_rms 0.039
_refine_ls_extinction_method none
_refine_ls_goodness_of_fit_ref 1.071
_refine_ls_hydrogen_treatment constr
_refine_ls_matrix_type full
_refine_ls_number_parameters 235
_refine_ls_number_reflns 3026
_refine_ls_number_restraints 0
_refine_ls_restrained_S_all 1.071
_refine_ls_R_factor_all 0.0231
_refine_ls_R_factor_gt 0.0214
_refine_ls_shift/su_max 0.003
_refine_ls_shift/su_mean 0.000
_refine_ls_structure_factor_coef Fsqd
_refine_ls_weighting_details 'calc w=1/[\s^2^(Fo^2^)+(0.0282P)^2^+0.9196P] where P=(Fo^2^+2Fc^2^)/3'
_refine_ls_weighting_scheme calc
_refine_ls_wR_factor_gt 0.0575
_refine_ls_wR_factor_ref 0.0584
_reflns_number_gt 2875
_reflns_number_total 3026
_reflns_threshold_expression >2sigma(I)
_cod_data_source_file jo0c00346_si_001.cif
_cod_data_source_block d20097
_cod_original_sg_symbol_H-M 'P 21/c'
_cod_database_code 4038184

loop_
_symmetry_equiv_pos_as_xyz
'x, y, z'
'-x, y+1/2, -z+1/2'
'-x, -y, -z'
'x, -y-1/2, z-1/2'

loop_
_atom_site_label
_atom_site_type_symbol
_atom_site_fract_x
_atom_site_fract_y
_atom_site_fract_z
_atom_site_U_iso_or_equiv
_atom_site_adp_type
_atom_site_occupancy
_atom_site_symmetry_multiplicity
_atom_site_calc_flag
_atom_site_refinement_flags
_atom_site_disorder_assembly
_atom_site_disorder_group
C1 C 0.92313(17) 0.41263(14) 0.64891(10) 0.0245(3) Uani 1 1 d . . .
C2 C 1.03274(19) 0.39562(17) 0.59777(11) 0.0345(4) Uani 1 1 d . . .
H2 H 1.0513 0.4520 0.5582 0.041 Uiso 1 1 calc R . .
C3 C 1.1160(2) 0.29618(18) 0.60411(12) 0.0407(5) Uani 1 1 d . . .
H3 H 1.1920 0.2850 0.5691 0.049 Uiso 1 1 calc R . .
C4 C 1.08898(19) 0.21356(16) 0.66106(12) 0.0349(4) Uani 1 1 d . . .
H4 H 1.1460 0.1455 0.6655 0.042 Uiso 1 1 calc R . .
C5 C 0.97787(18) 0.23096(14) 0.71163(10) 0.0272(4) Uani 1 1 d . . .
H5 H 0.9584 0.1734 0.7502 0.033 Uiso 1 1 calc R . .
C6 C 0.89365(16) 0.33078(13) 0.70754(9) 0.0221(3) Uani 1 1 d . . .
C7 C 0.78954(17) 0.34900(14) 0.77146(10) 0.0246(3) Uani 1 1 d . . .
C8 C 0.72828(17) 0.24574(14) 0.81208(10) 0.0246(3) Uani 1 1 d . . .
C9 C 0.7754(2) 0.22964(16) 0.89424(10) 0.0325(4) Uani 1 1 d . . .
H9 H 0.8421 0.2826 0.9210 0.039 Uiso 1 1 calc R . .
C10 C 0.7261(2) 0.13744(17) 0.93732(11) 0.0363(4) Uani 1 1 d . . .
H10 H 0.7585 0.1276 0.9934 0.044 Uiso 1 1 calc R . .
C11 C 0.6300(2) 0.05991(16) 0.89874(12) 0.0358(4) Uani 1 1 d . . .
H11 H 0.5975 -0.0042 0.9280 0.043 Uiso 1 1 calc R . .
C12 C 0.58081(19) 0.07527(15) 0.81760(11) 0.0298(4) Uani 1 1 d . . .
H12 H 0.5136 0.0219 0.7917 0.036 Uiso 1 1 calc R . .
C13 C 0.62847(17) 0.16816(14) 0.77284(10) 0.0239(3) Uani 1 1 d . . .
C14 C 0.56616(16) 0.18425(13) 0.68796(10) 0.0229(3) Uani 1 1 d . . .
C15 C 0.48345(18) 0.10476(14) 0.63785(10) 0.0263(3) Uani 1 1 d . . .
H15 H 0.4572 0.0287 0.6515 0.032 Uiso 1 1 calc R . .
C16 C 0.45010(17) 0.16010(14) 0.56694(10) 0.0239(3) Uani 1 1 d . . .
C17 C 0.36463(17) 0.12809(14) 0.49082(10) 0.0262(3) Uani 1 1 d . . .
C18 C 0.2648(2) 0.03814(17) 0.49252(12) 0.0377(4) Uani 1 1 d . . .
H18 H 0.2543 -0.0019 0.5421 0.045 Uiso 1 1 calc R . .
C19 C 0.1810(2) 0.0073(2) 0.42175(14) 0.0486(5) Uani 1 1 d . . .
H19 H 0.1127 -0.0538 0.4230 0.058 Uiso 1 1 calc R . .
C20 C 0.1961(2) 0.06484(19) 0.34937(14) 0.0486(5) Uani 1 1 d . . .
H20 H 0.1381 0.0435 0.3011 0.058 Uiso 1 1 calc R . .
C21 C 0.2955(2) 0.15335(18) 0.34721(12) 0.0437(5) Uani 1 1 d . . .
H21 H 0.3064 0.1923 0.2973 0.052 Uiso 1 1 calc R . .
C22 C 0.3799(2) 0.18570(16) 0.41783(11) 0.0339(4) Uani 1 1 d . . .
H22 H 0.4478 0.2470 0.4163 0.041 Uiso 1 1 calc R . .
Br1 Br 0.811310(19) 0.548723(14) 0.630916(11) 0.03369(8) Uani 1 1 d . . \.
N1 N 0.58006(17) 0.28232(13) 0.65002(9) 0.0323(3) Uani 1 1 d . . .
O1 O 0.76671(16) 0.44394(10) 0.79793(8) 0.0397(3) Uani 1 1 d . . .
O2 O 0.50699(14) 0.26790(10) 0.57178(7) 0.0315(3) Uani 1 1 d . . .

loop_
_atom_site_aniso_label
_atom_site_aniso_U_11
_atom_site_aniso_U_22
_atom_site_aniso_U_33
_atom_site_aniso_U_23
_atom_site_aniso_U_13
_atom_site_aniso_U_12
C1 0.0219(8) 0.0236(8) 0.0271(8) -0.0029(6) -0.0032(6) 0.0006(6)
C2 0.0296(9) 0.0392(10) 0.0354(10) 0.0075(8) 0.0073(7) 0.0005(8)
C3 0.0292(9) 0.0494(12) 0.0454(11) 0.0030(9) 0.0146(8) 0.0084(8)
C4 0.0264(9) 0.0332(10) 0.0453(11) -0.0021(8) 0.0041(8) 0.0086(7)
C5 0.0264(8) 0.0237(8) 0.0309(9) -0.0003(7) -0.0004(7) 0.0000(6)
C6 0.0197(7) 0.0236(8) 0.0224(8) -0.0052(6) -0.0023(6) -0.0027(6)
C7 0.0245(8) 0.0246(8) 0.0243(8) -0.0040(6) -0.0001(6) -0.0002(6)
C8 0.0236(8) 0.0266(8) 0.0239(8) -0.0015(6) 0.0036(6) 0.0039(6)
C9 0.0318(9) 0.0381(10) 0.0268(9) -0.0025(7) -0.0018(7) 0.0032(8)
C10 0.0394(10) 0.0443(11) 0.0249(9) 0.0072(8) 0.0006(7) 0.0093(8)
C11 0.0396(10) 0.0352(10) 0.0337(10) 0.0107(8) 0.0092(8) 0.0051(8)
C12 0.0301(9) 0.0278(8) 0.0319(9) 0.0025(7) 0.0063(7) -0.0002(7)
C13 0.0226(8) 0.0260(8) 0.0236(8) -0.0010(6) 0.0050(6) 0.0027(6)
C14 0.0196(7) 0.0245(8) 0.0250(8) -0.0013(6) 0.0043(6) 0.0014(6)
C15 0.0281(8) 0.0232(8) 0.0276(8) -0.0010(7) 0.0027(7) -0.0019(7)
C16 0.0199(7) 0.0241(8) 0.0282(8) -0.0039(6) 0.0040(6) 0.0002(6)
C17 0.0230(8) 0.0278(8) 0.0276(8) -0.0049(7) 0.0006(6) 0.0046(6)
C18 0.0364(10) 0.0411(11) 0.0354(10) -0.0077(8) 0.0027(8) -0.0076(8)
C19 0.0407(11) 0.0510(13) 0.0523(13) -0.0159(10) -0.0056(9) -0.0107(10)
C20 0.0455(12) 0.0515(13) 0.0445(12) -0.0168(10) -0.0206(9) 0.0111(10)
C21 0.0533(12) 0.0434(11) 0.0318(10) 0.0014(8) -0.0112(9) 0.0135(10)
C22 0.0348(9) 0.0321(9) 0.0336(9) 0.0008(7) -0.0040(7) 0.0045(7)
Br1 0.03946(12) 0.02615(12) 0.03517(12) 0.00143(7) 0.00156(8) 0.00732(7)
N1 0.0372(8) 0.0304(8) 0.0273(7) 0.0028(6) -0.0078(6) -0.0083(6)
O1 0.0556(9) 0.0272(7) 0.0387(7) -0.0086(5) 0.0175(6) 0.0001(6)
O2 0.0369(7) 0.0294(6) 0.0266(6) 0.0039(5) -0.0069(5) -0.0087(5)

loop_
_atom_type_symbol
_atom_type_description
_atom_type_scat_dispersion_real
_atom_type_scat_dispersion_imag
_atom_type_scat_source
C C 0.0033 0.0016 'International Tables Vol C Tables 4.2.6.8 and 6.1.1.4'
H H 0.0000 0.0000 'International Tables Vol C Tables 4.2.6.8 and 6.1.1.4'
Br Br -0.2901 2.4595 'International Tables Vol C Tables 4.2.6.8 and 6.1.1.4'
N N 0.0061 0.0033 'International Tables Vol C Tables 4.2.6.8 and 6.1.1.4'
O O 0.0106 0.0060 'International Tables Vol C Tables 4.2.6.8 and 6.1.1.4'

loop_
_geom_angle_atom_site_label_1
_geom_angle_atom_site_label_2
_geom_angle_atom_site_label_3
_geom_angle
_geom_angle_site_symmetry_1
_geom_angle_site_symmetry_3
_geom_angle_publ_flag
C2 C1 C6 121.02(15) . . ?
C2 C1 Br1 116.01(13) . . ?
C6 C1 Br1 122.91(12) . . ?
C1 C2 C3 120.05(17) . . ?
C1 C2 H2 120.0 . . ?
C3 C2 H2 120.0 . . ?
C4 C3 C2 120.26(16) . . ?
C4 C3 H3 119.9 . . ?
C2 C3 H3 119.9 . . ?
C3 C4 C5 119.27(16) . . ?
C3 C4 H4 120.4 . . ?
C5 C4 H4 120.4 . . ?
C4 C5 C6 121.80(16) . . ?
C4 C5 H5 119.1 . . ?
C6 C5 H5 119.1 . . ?
C5 C6 C1 117.59(14) . . ?
C5 C6 C7 118.03(14) . . ?
C1 C6 C7 124.04(14) . . ?
O1 C7 C6 121.44(15) . . ?
O1 C7 C8 119.15(14) . . ?
C6 C7 C8 118.85(13) . . ?
C9 C8 C13 119.57(15) . . ?
C9 C8 C7 116.04(15) . . ?
C13 C8 C7 124.38(14) . . ?
C10 C9 C8 120.76(17) . . ?
C10 C9 H9 119.6 . . ?
C8 C9 H9 119.6 . . ?
C11 C10 C9 119.92(16) . . ?
C11 C10 H10 120.0 . . ?
C9 C10 H10 120.0 . . ?
C10 C11 C12 120.10(17) . . ?
C10 C11 H11 120.0 . . ?
C12 C11 H11 120.0 . . ?
C11 C12 C13 121.04(17) . . ?
C11 C12 H12 119.5 . . ?
C13 C12 H12 119.5 . . ?
C12 C13 C8 118.59(15) . . ?
C12 C13 C14 118.81(15) . . ?
C8 C13 C14 122.51(14) . . ?
N1 C14 C15 111.31(14) . . ?
N1 C14 C13 120.94(14) . . ?
C15 C14 C13 127.73(15) . . ?
C16 C15 C14 105.08(14) . . ?
C16 C15 H15 127.5 . . ?
C14 C15 H15 127.5 . . ?
C15 C16 O2 109.59(14) . . ?
C15 C16 C17 133.02(15) . . ?
O2 C16 C17 117.37(14) . . ?
C22 C17 C18 119.68(16) . . ?
C22 C17 C16 121.69(15) . . ?
C18 C17 C16 118.63(16) . . ?
C19 C18 C17 119.84(19) . . ?
C19 C18 H18 120.1 . . ?
C17 C18 H18 120.1 . . ?
C20 C19 C18 120.3(2) . . ?
C20 C19 H19 119.8 . . ?
C18 C19 H19 119.8 . . ?
C21 C20 C19 120.05(19) . . ?
C21 C20 H20 120.0 . . ?
C19 C20 H20 120.0 . . ?
C20 C21 C22 120.26(19) . . ?
C20 C21 H21 119.9 . . ?
C22 C21 H21 119.9 . . ?
C21 C22 C17 119.83(18) . . ?
C21 C22 H22 120.1 . . ?
C17 C22 H22 120.1 . . ?
C14 N1 O2 105.71(13) . . ?
C16 O2 N1 108.30(12) . . ?

loop_
_geom_bond_atom_site_label_1
_geom_bond_atom_site_label_2
_geom_bond_distance
_geom_bond_site_symmetry_2
_geom_bond_publ_flag
C1 C2 1.379(2) . ?
C1 C6 1.398(2) . ?
C1 Br1 1.8987(16) . ?
C2 C3 1.387(3) . ?
C2 H2 0.9500 . ?
C3 C4 1.379(3) . ?
C3 H3 0.9500 . ?
C4 C5 1.384(2) . ?
C4 H4 0.9500 . ?
C5 C6 1.395(2) . ?
C5 H5 0.9500 . ?
C6 C7 1.494(2) . ?
C7 O1 1.214(2) . ?
C7 C8 1.508(2) . ?
C8 C9 1.393(2) . ?
C8 C13 1.404(2) . ?
C9 C10 1.384(3) . ?
C9 H9 0.9500 . ?
C10 C11 1.379(3) . ?
C10 H10 0.9500 . ?
C11 C12 1.381(3) . ?
C11 H11 0.9500 . ?
C12 C13 1.400(2) . ?
C12 H12 0.9500 . ?
C13 C14 1.472(2) . ?
C14 N1 1.313(2) . ?
C14 C15 1.416(2) . ?
C15 C16 1.343(2) . ?
C15 H15 0.9500 . ?
C16 O2 1.360(2) . ?
C16 C17 1.465(2) . ?
C17 C22 1.391(2) . ?
C17 C18 1.394(3) . ?
C18 C19 1.385(3) . ?
C18 H18 0.9500 . ?
C19 C20 1.382(3) . ?
C19 H19 0.9500 . ?
C20 C21 1.380(3) . ?
C20 H20 0.9500 . ?
C21 C22 1.390(3) . ?
C21 H21 0.9500 . ?
C22 H22 0.9500 . ?
N1 O2 1.4070(18) . ?
